data_4071636
loop_
_publ_author_name
'Buchalski, Piotr'
'Grabowska, Ilona'
'Karaskiewicz, Anna'
'Suwi\'nska, Kinga'
'Jerzykiewicz, Lucjan'

_publ_section_title
;
 Novel 9-Nickelafluorenyl Sandwich Complexes of Nickel(II) and Cobalt(II)
;
_journal_issue 13
_journal_name_full Organometallics
_journal_page_first 3316
_journal_paper_doi 10.1021/om8002834
_journal_volume 27
_journal_year 2008
_chemical_formula_moiety 'C36 H30 Co Ni2'
_chemical_formula_sum 'C36 H30 Co Ni2'
_chemical_formula_weight 638.95
_chemical_name_systematic
;
 ?
;
_space_group_IT_number 2
_symmetry_cell_setting triclinic
_symmetry_Int_Tables_number 2
_symmetry_space_group_name_Hall '-P 1'
_symmetry_space_group_name_H-M 'P -1'
_atom_sites_solution_hydrogens geom
_atom_sites_solution_primary direct
_atom_sites_solution_secondary difmap
_audit_creation_method SHELXL-97
_cell_angle_alpha 96.93(1)
_cell_angle_beta 98.93(1)
_cell_angle_gamma 114.74(1)
_cell_formula_units_Z 2
_cell_length_a 9.256(5)
_cell_length_b 9.305(5)
_cell_length_c 17.278(5)
_cell_measurement_reflns_used 8432
_cell_measurement_temperature 100(2)
_cell_measurement_theta_max 26
_cell_measurement_theta_min 2
_cell_volume 1306.3(11)
_computing_cell_refinement
;
CrysAlis RED, Oxford Diffraction Ltd.,
Version 1.171.13 beta (release 14.11.2003 CrysAlis171 VC++)
;
_computing_data_collection
;
CrysAlis CCD, Oxford Diffraction Ltd.,
Version 1.171.13 beta (release 14.11.2003 CrysAlis171 VC++)
;
_computing_data_reduction
;
CrysAlis RED, Oxford Diffraction Ltd.,
Version 1.171.13 beta (release 14.11.2003 CrysAlis171 VC++)
(compiled Nov 14 2003,14:35:41)
;
_computing_molecular_graphics 'SHELXTL-NT V5.1, Bruker AXS 1999'
_computing_publication_material 'SHELXTL-NT V5.1, Bruker AXS 1999'
_computing_structure_refinement 'SHELXL-97 (Sheldrick, 1997)'
_computing_structure_solution 'SHELXS-97 (Sheldrick, 1990)'
_diffrn_ambient_temperature 100(2)
_diffrn_measured_fraction_theta_full 0.989
_diffrn_measured_fraction_theta_max 0.989
_diffrn_measurement_device_type 'Kuma KM4CCD kappa-axis diffractometer'
_diffrn_measurement_method \w
_diffrn_radiation_monochromator graphite
_diffrn_radiation_source 'fine-focus sealed tube'
_diffrn_radiation_type MoK\a
_diffrn_radiation_wavelength 0.71073
_diffrn_reflns_av_R_equivalents 0.0471
_diffrn_reflns_av_sigmaI/netI 0.0698
_diffrn_reflns_limit_h_max 12
_diffrn_reflns_limit_h_min -12
_diffrn_reflns_limit_k_max 12
_diffrn_reflns_limit_k_min -11
_diffrn_reflns_limit_l_max 22
_diffrn_reflns_limit_l_min -22
_diffrn_reflns_number 17504
_diffrn_reflns_theta_full 28.05
_diffrn_reflns_theta_max 28.05
_diffrn_reflns_theta_min 2.97
_exptl_absorpt_coefficient_mu 2.080
_exptl_absorpt_correction_T_max 0.8752
_exptl_absorpt_correction_T_min 0.6541
_exptl_absorpt_correction_type analytical
_exptl_absorpt_process_details
;
CrysAlis RED, Oxford Diffraction Ltd.,
Version 1.171.13 beta (release 14.11.2003 CrysAlis171 VC++)
Analytical numeric absorption correction using a multifaceted crystal
model based on expressions derived by R.C. Clark & J.S. Reid.
;
_exptl_crystal_colour BLACK
_exptl_crystal_density_diffrn 1.624
_exptl_crystal_density_method 'not measured'
_exptl_crystal_description PLATE
_exptl_crystal_F_000 658
_exptl_crystal_size_max 0.13
_exptl_crystal_size_mid 0.06
_exptl_crystal_size_min 0.03
_refine_diff_density_max 0.669
_refine_diff_density_min -0.501
_refine_diff_density_rms 0.096
_refine_ls_extinction_method none
_refine_ls_goodness_of_fit_ref 1.018
_refine_ls_hydrogen_treatment undef
_refine_ls_matrix_type full
_refine_ls_number_parameters 355
_refine_ls_number_reflns 6292
_refine_ls_number_restraints 0
_refine_ls_restrained_S_all 1.018
_refine_ls_R_factor_all 0.0717
_refine_ls_R_factor_gt 0.0409
_refine_ls_shift/su_max 0.029
_refine_ls_shift/su_mean 0.003
_refine_ls_structure_factor_coef Fsqd
_refine_ls_weighting_details 'calc w=1/[\s^2^(Fo^2^)+(0.0418P)^2^+0.0000P] where P=(Fo^2^+2Fc^2^)/3'
_refine_ls_weighting_scheme calc
_refine_ls_wR_factor_gt 0.0844
_refine_ls_wR_factor_ref 0.0909
_reflns_number_gt 4451
_reflns_number_total 6292
_reflns_threshold_expression >2sigma(I)
_cod_data_source_file om8002834-file002.cif
_cod_data_source_block compound_(3)
_cod_depositor_comments
;
The following automatic conversions were performed:

'_symmetry_cell_setting' value 'Triclinic' changed to 'triclinic'
according to /home/saulius/struct/CIF-dictionaries/cif_core.dic
dictionary named 'cif_core.dic' version 2.4.1 from 2010-06-29.

Automatic conversion script
Id: cif_fix_values 1715 2011-07-08 13:25:40Z adriana 

2021-05-03
Z value and formula fixed to values more according to usual
chemical conventions.                 miguel
;
_cod_original_formula_sum 'C72 H60 Co2 Ni4'
_cod_original_formula_weight 1277.90
_cod_original_formula_moiety '2(C36 H30 Co Ni2)'
_cod_original_formula_units_Z 1
_cod_database_code 4071636

loop_
_symmetry_equiv_pos_as_xyz
'x, y, z'
'-x, -y, -z'

loop_
_atom_site_label
_atom_site_type_symbol
_atom_site_fract_x
_atom_site_fract_y
_atom_site_fract_z
_atom_site_U_iso_or_equiv
_atom_site_adp_type
_atom_site_occupancy
_atom_site_symmetry_multiplicity
_atom_site_calc_flag
_atom_site_refinement_flags
Ni1 Ni 0.30700(5) 0.49823(5) 0.39172(2) 0.01403(11) Uani 1 1 d .
Ni2 Ni 0.23579(5) 0.47870(5) -0.04976(2) 0.01540(11) Uani 1 1 d .
Co1 Co 0.5000 0.5000 0.5000 0.01245(14) Uani 1 2 d S
Co2 Co 0.5000 0.5000 0.0000 0.01362(14) Uani 1 2 d S
C11 C 0.5767(4) 0.4415(4) 0.37251(18) 0.0152(7) Uani 1 1 d .
C12 C 0.4095(4) 0.3582(4) 0.37509(18) 0.0153(7) Uani 1 1 d .
C13 C 0.3351(4) 0.1872(4) 0.35541(18) 0.0190(7) Uani 1 1 d .
H13A H 0.2244 0.1275 0.3579 0.023 Uiso 1 1 calc R
C14 C 0.4230(4) 0.1059(4) 0.33246(19) 0.0229(8) Uani 1 1 d .
H14A H 0.3712 -0.0089 0.3186 0.028 Uiso 1 1 calc R
C15 C 0.5863(4) 0.1907(4) 0.32951(19) 0.0231(8) Uani 1 1 d .
H15A H 0.6447 0.1336 0.3135 0.028 Uiso 1 1 calc R
C16 C 0.6632(4) 0.3575(4) 0.34975(19) 0.0206(7) Uani 1 1 d .
H16A H 0.7747 0.4151 0.3482 0.025 Uiso 1 1 calc R
C17 C 0.6424(4) 0.6186(4) 0.39554(18) 0.0171(7) Uani 1 1 d .
C18 C 0.5265(4) 0.6681(4) 0.41758(18) 0.0170(7) Uani 1 1 d .
C19 C 0.5785(4) 0.8366(4) 0.44325(19) 0.0208(7) Uani 1 1 d .
H19A H 0.5049 0.8740 0.4599 0.025 Uiso 1 1 calc R
C20 C 0.7368(4) 0.9467(4) 0.4440(2) 0.0257(8) Uani 1 1 d .
H20A H 0.7701 1.0591 0.4610 0.031 Uiso 1 1 calc R
C21 C 0.8474(4) 0.8950(4) 0.4204(2) 0.0264(8) Uani 1 1 d .
H21A H 0.9540 0.9723 0.4198 0.032 Uiso 1 1 calc R
C22 C 0.8029(4) 0.7325(4) 0.39796(19) 0.0212(7) Uani 1 1 d .
H22A H 0.8800 0.6973 0.3842 0.025 Uiso 1 1 calc R
C31 C 0.0623(4) 0.3607(4) 0.3221(2) 0.0222(8) Uani 1 1 d .
C32 C 0.1246(4) 0.5155(4) 0.3047(2) 0.0228(8) Uani 1 1 d .
H32A H 0.1359 0.5414 0.2508 0.027 Uiso 1 1 calc R
C33 C 0.1739(4) 0.6294(4) 0.3778(2) 0.0239(8) Uani 1 1 d .
H33A H 0.2213 0.7495 0.3835 0.029 Uiso 1 1 calc R
C34 C 0.1319(4) 0.5448(4) 0.4399(2) 0.0254(8) Uani 1 1 d .
H34A H 0.1448 0.5939 0.4969 0.030 Uiso 1 1 calc R
C35 C 0.0647(4) 0.3786(4) 0.4064(2) 0.0229(8) Uani 1 1 d .
H35A H 0.0232 0.2886 0.4357 0.027 Uiso 1 1 calc R
C36 C -0.0109(5) 0.2039(4) 0.2630(2) 0.0334(9) Uani 1 1 d .
H36A H -0.1267 0.1724 0.2413 0.050 Uiso 1 1 calc R
H36B H -0.0006 0.1203 0.2895 0.050 Uiso 1 1 calc R
H36C H 0.0464 0.2163 0.2192 0.050 Uiso 1 1 calc R
C41 C 0.3200(4) 0.3619(4) 0.08489(19) 0.0169(7) Uani 1 1 d .
C42 C 0.2567(4) 0.3116(4) 0.00061(19) 0.0176(7) Uani 1 1 d .
C43 C 0.2022(4) 0.1475(4) -0.0333(2) 0.0225(7) Uani 1 1 d .
H43A H 0.1625 0.1105 -0.0896 0.027 Uiso 1 1 calc R
C44 C 0.2057(4) 0.0395(4) 0.0144(2) 0.0278(8) Uani 1 1 d .
H44A H 0.1658 -0.0714 -0.0096 0.033 Uiso 1 1 calc R
C45 C 0.2670(4) 0.0905(4) 0.0973(2) 0.0275(8) Uani 1 1 d .
H45A H 0.2692 0.0148 0.1292 0.033 Uiso 1 1 calc R
C46 C 0.3239(4) 0.2503(4) 0.1323(2) 0.0240(8) Uani 1 1 d .
H46A H 0.3659 0.2855 0.1886 0.029 Uiso 1 1 calc R
C47 C 0.3814(4) 0.5375(4) 0.11363(19) 0.0170(7) Uani 1 1 d .
C48 C 0.3655(4) 0.6194(4) 0.05135(19) 0.0164(7) Uani 1 1 d .
C49 C 0.4279(4) 0.7896(4) 0.07263(19) 0.0188(7) Uani 1 1 d .
H49A H 0.4211 0.8490 0.0323 0.023 Uiso 1 1 calc R
C50 C 0.4988(4) 0.8705(4) 0.1518(2) 0.0223(7) Uani 1 1 d .
H50A H 0.5399 0.9847 0.1650 0.027 Uiso 1 1 calc R
C51 C 0.5105(4) 0.7864(4) 0.21220(19) 0.0235(8) Uani 1 1 d .
H51A H 0.5580 0.8435 0.2662 0.028 Uiso 1 1 calc R
C52 C 0.4535(4) 0.6212(4) 0.19400(19) 0.0230(8) Uani 1 1 d .
H52A H 0.4626 0.5640 0.2350 0.028 Uiso 1 1 calc R
C61 C 0.0886(4) 0.3633(4) -0.16831(19) 0.0194(7) Uani 1 1 d .
C62 C -0.0053(4) 0.4021(4) -0.11842(19) 0.0203(7) Uani 1 1 d .
H62A H -0.1082 0.3231 -0.1067 0.024 Uiso 1 1 calc R
C63 C 0.0699(4) 0.5698(4) -0.09009(19) 0.0201(7) Uani 1 1 d .
H63A H 0.0292 0.6317 -0.0555 0.024 Uiso 1 1 calc R
C64 C 0.2141(4) 0.6378(4) -0.1217(2) 0.0227(8) Uani 1 1 d .
H64A H 0.2904 0.7554 -0.1132 0.027 Uiso 1 1 calc R
C65 C 0.2212(4) 0.5100(4) -0.17211(19) 0.0211(7) Uani 1 1 d .
H65A H 0.3059 0.5209 -0.2036 0.025 Uiso 1 1 calc R
C66 C 0.0426(5) 0.2002(4) -0.2168(2) 0.0269(8) Uani 1 1 d .
H66A H -0.0267 0.1851 -0.2691 0.040 Uiso 1 1 calc R
H66B H -0.0175 0.1167 -0.1887 0.040 Uiso 1 1 calc R
H66C H 0.1416 0.1916 -0.2244 0.040 Uiso 1 1 calc R

loop_
_atom_site_aniso_label
_atom_site_aniso_U_11
_atom_site_aniso_U_22
_atom_site_aniso_U_33
_atom_site_aniso_U_23
_atom_site_aniso_U_13
_atom_site_aniso_U_12
Ni1 0.0128(2) 0.0178(2) 0.0134(2) 0.00439(16) 0.00268(16) 0.00844(18)
Ni2 0.0157(2) 0.0179(2) 0.0145(2) 0.00444(17) 0.00301(17) 0.00913(18)
Co1 0.0119(3) 0.0154(3) 0.0110(3) 0.0034(2) 0.0017(2) 0.0072(3)
Co2 0.0138(3) 0.0158(3) 0.0140(3) 0.0042(2) 0.0041(2) 0.0086(3)
C11 0.0146(16) 0.0228(17) 0.0109(15) 0.0052(13) 0.0025(13) 0.0107(14)
C12 0.0178(17) 0.0187(16) 0.0103(15) 0.0043(13) 0.0025(13) 0.0088(14)
C13 0.0171(17) 0.0218(17) 0.0148(16) 0.0038(13) 0.0017(13) 0.0064(14)
C14 0.035(2) 0.0205(17) 0.0163(17) 0.0035(14) 0.0041(15) 0.0155(16)
C15 0.032(2) 0.0285(19) 0.0184(17) 0.0029(15) 0.0047(15) 0.0234(17)
C16 0.0169(17) 0.0308(19) 0.0186(17) 0.0080(15) 0.0061(14) 0.0134(15)
C17 0.0178(17) 0.0255(17) 0.0102(15) 0.0056(13) 0.0033(13) 0.0111(15)
C18 0.0186(17) 0.0207(16) 0.0129(16) 0.0064(13) 0.0038(13) 0.0091(14)
C19 0.031(2) 0.0220(17) 0.0147(16) 0.0066(14) 0.0033(14) 0.0170(16)
C20 0.030(2) 0.0184(17) 0.0187(18) 0.0045(14) -0.0018(15) 0.0040(16)
C21 0.0191(19) 0.0268(19) 0.0235(19) 0.0081(15) 0.0028(15) 0.0010(16)
C22 0.0152(17) 0.0302(19) 0.0159(17) 0.0086(14) 0.0021(13) 0.0075(15)
C31 0.0156(17) 0.033(2) 0.0200(18) -0.0015(15) -0.0024(14) 0.0163(16)
C32 0.0137(18) 0.036(2) 0.0250(18) 0.0134(16) 0.0047(14) 0.0155(16)
C33 0.0173(18) 0.0244(18) 0.034(2) 0.0102(16) 0.0020(15) 0.0137(15)
C34 0.0180(18) 0.039(2) 0.0231(19) 0.0023(16) 0.0045(15) 0.0174(17)
C35 0.0144(17) 0.0313(19) 0.028(2) 0.0128(16) 0.0086(15) 0.0117(15)
C36 0.026(2) 0.032(2) 0.035(2) -0.0054(17) -0.0045(17) 0.0142(18)
C41 0.0158(17) 0.0211(17) 0.0196(17) 0.0082(14) 0.0076(14) 0.0112(14)
C42 0.0141(16) 0.0205(16) 0.0219(18) 0.0067(14) 0.0055(13) 0.0100(14)
C43 0.0184(18) 0.0198(17) 0.0275(19) 0.0035(15) 0.0040(15) 0.0076(15)
C44 0.0205(19) 0.0171(17) 0.046(2) 0.0067(16) 0.0079(17) 0.0082(15)
C45 0.0242(19) 0.0257(19) 0.043(2) 0.0246(17) 0.0136(17) 0.0146(16)
C46 0.0241(19) 0.0290(19) 0.0253(19) 0.0147(16) 0.0109(15) 0.0136(16)
C47 0.0136(16) 0.0233(17) 0.0188(17) 0.0075(14) 0.0071(13) 0.0106(14)
C48 0.0155(17) 0.0206(16) 0.0191(17) 0.0063(13) 0.0062(13) 0.0123(14)
C49 0.0184(17) 0.0247(17) 0.0197(17) 0.0080(14) 0.0065(14) 0.0140(15)
C50 0.0191(18) 0.0194(17) 0.0280(19) -0.0014(14) 0.0034(15) 0.0105(15)
C51 0.0231(19) 0.034(2) 0.0124(16) -0.0017(14) 0.0010(14) 0.0149(16)
C52 0.029(2) 0.035(2) 0.0134(17) 0.0099(15) 0.0099(14) 0.0199(17)
C61 0.0186(17) 0.0279(18) 0.0137(16) 0.0061(14) 0.0013(13) 0.0126(15)
C62 0.0133(17) 0.0314(19) 0.0164(17) 0.0084(14) 0.0006(13) 0.0101(15)
C63 0.0248(19) 0.0256(18) 0.0148(17) 0.0044(14) 0.0001(14) 0.0173(16)
C64 0.0235(19) 0.0241(18) 0.0218(18) 0.0107(15) -0.0005(15) 0.0122(16)
C65 0.0204(18) 0.0318(18) 0.0146(16) 0.0090(14) 0.0047(13) 0.0135(15)
C66 0.031(2) 0.030(2) 0.0201(19) 0.0028(15) 0.0070(16) 0.0143(17)

loop_
_atom_type_symbol
_atom_type_description
_atom_type_scat_dispersion_real
_atom_type_scat_dispersion_imag
_atom_type_scat_source
C C 0.0033 0.0016 'International Tables Vol C Tables 4.2.6.8 and 6.1.1.4'
H H 0.0000 0.0000 'International Tables Vol C Tables 4.2.6.8 and 6.1.1.4'
Co Co 0.3494 0.9721 'International Tables Vol C Tables 4.2.6.8 and 6.1.1.4'
Ni Ni 0.3393 1.1124 'International Tables Vol C Tables 4.2.6.8 and 6.1.1.4'

loop_
_geom_angle_atom_site_label_1
_geom_angle_atom_site_label_2
_geom_angle_atom_site_label_3
_geom_angle
_geom_angle_site_symmetry_1
_geom_angle_site_symmetry_3
C18 Ni1 C12 84.26(14) . .
C18 Ni1 C33 101.03(14) . .
C12 Ni1 C33 165.13(13) . .
C18 Ni1 C34 117.50(14) . .
C12 Ni1 C34 148.26(14) . .
C33 Ni1 C34 39.57(14) . .
C18 Ni1 C35 154.97(14) . .
C12 Ni1 C35 114.13(14) . .
C33 Ni1 C35 65.68(14) . .
C34 Ni1 C35 38.92(14) . .
C18 Ni1 C31 155.69(14) . .
C12 Ni1 C31 104.34(13) . .
C33 Ni1 C31 65.49(14) . .
C34 Ni1 C31 65.87(13) . .
C35 Ni1 C31 39.59(13) . .
C18 Ni1 C32 118.91(13) . .
C12 Ni1 C32 126.19(13) . .
C33 Ni1 C32 39.23(13) . .
C34 Ni1 C32 65.59(14) . .
C35 Ni1 C32 65.01(13) . .
C31 Ni1 C32 38.11(13) . .
C18 Ni1 Co1 60.75(10) . .
C12 Ni1 Co1 61.17(9) . .
C33 Ni1 Co1 133.50(10) . .
C34 Ni1 Co1 107.54(10) . .
C35 Ni1 Co1 111.87(10) . .
C31 Ni1 Co1 143.26(10) . .
C32 Ni1 Co1 172.52(9) . .
C48 Ni2 C42 84.33(14) . .
C48 Ni2 C64 103.46(14) . .
C42 Ni2 C64 170.55(13) . .
C48 Ni2 C63 105.10(13) . .
C42 Ni2 C63 143.44(13) . .
C64 Ni2 C63 40.11(13) . .
C48 Ni2 C62 135.93(13) . .
C42 Ni2 C62 112.27(13) . .
C64 Ni2 C62 65.83(13) . .
C63 Ni2 C62 38.52(13) . .
C48 Ni2 C61 168.75(13) . .
C42 Ni2 C61 106.88(13) . .
C64 Ni2 C61 65.49(13) . .
C63 Ni2 C61 65.35(12) . .
C62 Ni2 C61 39.16(12) . .
C48 Ni2 C65 133.26(13) . .
C42 Ni2 C65 131.67(13) . .
C64 Ni2 C65 38.88(13) . .
C63 Ni2 C65 65.59(13) . .
C62 Ni2 C65 65.11(13) . .
C61 Ni2 C65 38.59(12) . .
C48 Ni2 Co2 60.41(9) . .
C42 Ni2 Co2 60.39(9) . .
C64 Ni2 Co2 118.64(10) . .
C63 Ni2 Co2 154.31(9) . .
C62 Ni2 Co2 163.28(9) . .
C61 Ni2 Co2 125.73(9) . .
C65 Ni2 Co2 107.40(9) . .
C18 Co1 C18 180.000(1) 2_666 .
C18 Co1 C12 71.34(12) 2_666 2_666
C18 Co1 C12 108.66(12) . 2_666
C18 Co1 C12 108.66(12) 2_666 .
C18 Co1 C12 71.34(12) . .
C12 Co1 C12 180.000(1) 2_666 .
C18 Co1 Ni1 49.46(9) 2_666 2_666
C18 Co1 Ni1 130.54(9) . 2_666
C12 Co1 Ni1 49.47(8) 2_666 2_666
C12 Co1 Ni1 130.53(8) . 2_666
C18 Co1 Ni1 130.54(9) 2_666 .
C18 Co1 Ni1 49.46(9) . .
C12 Co1 Ni1 130.53(8) 2_666 .
C12 Co1 Ni1 49.47(8) . .
Ni1 Co1 Ni1 180.0 2_666 .
C18 Co1 C11 61.49(11) 2_666 2_666
C18 Co1 C11 118.51(11) . 2_666
C12 Co1 C11 34.63(11) 2_666 2_666
C12 Co1 C11 145.37(11) . 2_666
Ni1 Co1 C11 70.90(8) 2_666 2_666
Ni1 Co1 C11 109.10(8) . 2_666
C18 Co1 C11 118.51(11) 2_666 .
C18 Co1 C11 61.49(11) . .
C12 Co1 C11 145.37(11) 2_666 .
C12 Co1 C11 34.63(11) . .
Ni1 Co1 C11 109.10(8) 2_666 .
Ni1 Co1 C11 70.90(8) . .
C11 Co1 C11 180.00(6) 2_666 .
C18 Co1 C17 34.40(11) 2_666 2_666
C18 Co1 C17 145.60(11) . 2_666
C12 Co1 C17 61.30(11) 2_666 2_666
C12 Co1 C17 118.70(11) . 2_666
Ni1 Co1 C17 70.57(8) 2_666 2_666
Ni1 Co1 C17 109.43(8) . 2_666
C11 Co1 C17 34.44(10) 2_666 2_666
C11 Co1 C17 145.56(10) . 2_666
C18 Co1 C17 145.60(11) 2_666 .
C18 Co1 C17 34.40(11) . .
C12 Co1 C17 118.70(11) 2_666 .
C12 Co1 C17 61.30(11) . .
Ni1 Co1 C17 109.43(8) 2_666 .
Ni1 Co1 C17 70.57(8) . .
C11 Co1 C17 145.56(10) 2_666 .
C11 Co1 C17 34.44(10) . .
C17 Co1 C17 180.000(1) 2_666 .
C48 Co2 C48 180.00(15) . 2_665
C48 Co2 C42 108.01(12) . 2_665
C48 Co2 C42 71.99(12) 2_665 2_665
C48 Co2 C42 71.99(12) . .
C48 Co2 C42 108.01(12) 2_665 .
C42 Co2 C42 180.0 2_665 .
C48 Co2 Ni2 130.58(9) . 2_665
C48 Co2 Ni2 49.42(9) 2_665 2_665
C42 Co2 Ni2 49.74(9) 2_665 2_665
C42 Co2 Ni2 130.26(9) . 2_665
C48 Co2 Ni2 49.42(9) . .
C48 Co2 Ni2 130.58(9) 2_665 .
C42 Co2 Ni2 130.26(9) 2_665 .
C42 Co2 Ni2 49.74(9) . .
Ni2 Co2 Ni2 180.0 2_665 .
C48 Co2 C41 62.27(11) . .
C48 Co2 C41 117.73(11) 2_665 .
C42 Co2 C41 144.89(11) 2_665 .
C42 Co2 C41 35.11(11) . .
Ni2 Co2 C41 108.52(8) 2_665 .
Ni2 Co2 C41 71.48(8) . .
C48 Co2 C41 117.73(11) . 2_665
C48 Co2 C41 62.27(11) 2_665 2_665
C42 Co2 C41 35.11(11) 2_665 2_665
C42 Co2 C41 144.89(11) . 2_665
Ni2 Co2 C41 71.48(8) 2_665 2_665
Ni2 Co2 C41 108.52(8) . 2_665
C41 Co2 C41 180.00(16) . 2_665
C48 Co2 C47 145.08(11) . 2_665
C48 Co2 C47 34.92(11) 2_665 2_665
C42 Co2 C47 62.32(11) 2_665 2_665
C42 Co2 C47 117.68(11) . 2_665
Ni2 Co2 C47 71.23(8) 2_665 2_665
Ni2 Co2 C47 108.77(8) . 2_665
C41 Co2 C47 144.94(11) . 2_665
C41 Co2 C47 35.06(10) 2_665 2_665
C48 Co2 C47 34.92(11) . .
C48 Co2 C47 145.08(11) 2_665 .
C42 Co2 C47 117.68(11) 2_665 .
C42 Co2 C47 62.32(11) . .
Ni2 Co2 C47 108.77(8) 2_665 .
Ni2 Co2 C47 71.23(8) . .
C41 Co2 C47 35.06(11) . .
C41 Co2 C47 144.94(11) 2_665 .
C47 Co2 C47 180.00(16) 2_665 .
C16 C11 C12 121.2(3) . .
C16 C11 C17 125.9(3) . .
C12 C11 C17 112.9(3) . .
C16 C11 Co1 132.8(2) . .
C12 C11 Co1 62.44(16) . .
C17 C11 Co1 73.08(17) . .
C13 C12 C11 117.5(3) . .
C13 C12 Ni1 128.2(2) . .
C11 C12 Ni1 113.7(2) . .
C13 C12 Co1 123.4(2) . .
C11 C12 Co1 82.92(18) . .
Ni1 C12 Co1 69.36(10) . .
C14 C13 C12 120.4(3) . .
C13 C14 C15 120.9(3) . .
C16 C15 C14 120.1(3) . .
C15 C16 C11 119.9(3) . .
C22 C17 C18 121.2(3) . .
C22 C17 C11 125.9(3) . .
C18 C17 C11 113.0(3) . .
C22 C17 Co1 133.4(2) . .
C18 C17 Co1 61.59(17) . .
C11 C17 Co1 72.48(17) . .
C17 C18 C19 117.7(3) . .
C17 C18 Ni1 114.0(2) . .
C19 C18 Ni1 127.5(3) . .
C17 C18 Co1 84.01(19) . .
C19 C18 Co1 123.7(2) . .
Ni1 C18 Co1 69.79(10) . .
C20 C19 C18 120.1(3) . .
C19 C20 C21 121.1(3) . .
C22 C21 C20 120.3(3) . .
C21 C22 C17 119.6(3) . .
C32 C31 C35 107.7(3) . .
C32 C31 C36 126.4(3) . .
C35 C31 C36 125.6(3) . .
C32 C31 Ni1 71.50(19) . .
C35 C31 Ni1 69.47(19) . .
C36 C31 Ni1 129.5(2) . .
C31 C32 C33 107.8(3) . .
C31 C32 Ni1 70.39(18) . .
C33 C32 Ni1 67.41(18) . .
C34 C33 C32 108.8(3) . .
C34 C33 Ni1 71.4(2) . .
C32 C33 Ni1 73.35(18) . .
C35 C34 C33 107.4(3) . .
C35 C34 Ni1 71.09(19) . .
C33 C34 Ni1 69.08(19) . .
C34 C35 C31 108.1(3) . .
C34 C35 Ni1 70.0(2) . .
C31 C35 Ni1 70.94(19) . .
C46 C41 C42 121.0(3) . .
C46 C41 C47 126.0(3) . .
C42 C41 C47 113.0(3) . .
C46 C41 Co2 131.6(2) . .
C42 C41 Co2 62.94(17) . .
C47 C41 Co2 72.52(17) . .
C43 C42 C41 117.4(3) . .
C43 C42 Ni2 128.7(3) . .
C41 C42 Ni2 113.5(2) . .
C43 C42 Co2 122.7(2) . .
C41 C42 Co2 81.95(19) . .
Ni2 C42 Co2 69.87(11) . .
C44 C43 C42 120.7(3) . .
C43 C44 C45 121.2(3) . .
C46 C45 C44 119.7(3) . .
C45 C46 C41 119.9(3) . .
C52 C47 C48 121.6(3) . .
C52 C47 C41 125.3(3) . .
C48 C47 C41 113.1(3) . .
C52 C47 Co2 132.0(2) . .
C48 C47 Co2 62.78(17) . .
C41 C47 Co2 72.42(17) . .
C47 C48 C49 117.2(3) . .
C47 C48 Ni2 114.1(2) . .
C49 C48 Ni2 128.2(2) . .
C47 C48 Co2 82.30(18) . .
C49 C48 Co2 123.0(2) . .
Ni2 C48 Co2 70.17(10) . .
C50 C49 C48 120.7(3) . .
C49 C50 C51 121.0(3) . .
C52 C51 C50 120.3(3) . .
C51 C52 C47 119.3(3) . .
C65 C61 C62 108.1(3) . .
C65 C61 C66 125.7(3) . .
C62 C61 C66 125.8(3) . .
C65 C61 Ni2 71.43(19) . .
C62 C61 Ni2 70.01(18) . .
C66 C61 Ni2 130.5(2) . .
C63 C62 C61 108.4(3) . .
C63 C62 Ni2 70.04(18) . .
C61 C62 Ni2 70.83(19) . .
C62 C63 C64 107.8(3) . .
C62 C63 Ni2 71.44(18) . .
C64 C63 Ni2 69.31(19) . .
C65 C64 C63 108.0(3) . .
C65 C64 Ni2 73.03(19) . .
C63 C64 Ni2 70.57(19) . .
C64 C65 C61 107.7(3) . .
C64 C65 Ni2 68.09(19) . .
C61 C65 Ni2 69.98(19) . .

loop_
_geom_bond_atom_site_label_1
_geom_bond_atom_site_label_2
_geom_bond_distance
_geom_bond_site_symmetry_2
Ni1 C18 1.920(3) .
Ni1 C12 1.926(3) .
Ni1 C33 2.075(3) .
Ni1 C34 2.104(3) .
Ni1 C35 2.119(4) .
Ni1 C31 2.138(3) .
Ni1 C32 2.153(3) .
Ni1 Co1 2.3711(8) .
Ni2 C48 1.921(3) .
Ni2 C42 1.933(3) .
Ni2 C64 2.095(3) .
Ni2 C63 2.112(3) .
Ni2 C62 2.130(3) .
Ni2 C61 2.141(3) .
Ni2 C65 2.160(3) .
Ni2 Co2 2.3789(13) .
Co1 C18 2.205(3) 2_666
Co1 C18 2.205(3) .
Co1 C12 2.220(3) 2_666
Co1 C12 2.220(3) .
Co1 Ni1 2.3711(8) 2_666
Co1 C11 2.485(3) 2_666
Co1 C11 2.485(3) .
Co1 C17 2.493(3) 2_666
Co1 C17 2.493(3) .
Co2 C48 2.199(3) .
Co2 C48 2.199(3) 2_665
Co2 C42 2.203(3) 2_665
Co2 C42 2.203(3) .
Co2 Ni2 2.3789(13) 2_665
Co2 C41 2.449(3) .
Co2 C41 2.449(3) 2_665
Co2 C47 2.451(3) 2_665
Co2 C47 2.451(3) .
C11 C16 1.397(4) .
C11 C12 1.423(4) .
C11 C17 1.473(4) .
C12 C13 1.415(4) .
C13 C14 1.391(4) .
C14 C15 1.395(5) .
C15 C16 1.380(5) .
C17 C22 1.409(4) .
C17 C18 1.416(4) .
C18 C19 1.421(4) .
C19 C20 1.389(5) .
C20 C21 1.393(5) .
C21 C22 1.376(5) .
C31 C32 1.401(5) .
C31 C35 1.442(5) .
C31 C36 1.493(5) .
C32 C33 1.421(5) .
C33 C34 1.415(5) .
C34 C35 1.407(5) .
C41 C46 1.407(4) .
C41 C42 1.423(4) .
C41 C47 1.476(4) .
C42 C43 1.406(4) .
C43 C44 1.381(5) .
C44 C45 1.399(5) .
C45 C46 1.373(5) .
C47 C52 1.413(4) .
C47 C48 1.415(4) .
C48 C49 1.416(4) .
C49 C50 1.388(4) .
C50 C51 1.395(5) .
C51 C52 1.377(5) .
C61 C65 1.421(5) .
C61 C62 1.431(5) .
C61 C66 1.492(5) .
C62 C63 1.399(5) .
C63 C64 1.443(5) .
C64 C65 1.417(5) .

loop_
_geom_torsion_atom_site_label_1
_geom_torsion_atom_site_label_2
_geom_torsion_atom_site_label_3
_geom_torsion_atom_site_label_4
_geom_torsion
_geom_torsion_site_symmetry_1
_geom_torsion_site_symmetry_4
C18 Ni1 Co1 C18 180.0 . 2_666
C12 Ni1 Co1 C18 -79.79(15) . 2_666
C33 Ni1 Co1 C18 103.24(18) . 2_666
C34 Ni1 Co1 C18 67.79(15) . 2_666
C35 Ni1 Co1 C18 26.59(15) . 2_666
C31 Ni1 Co1 C18 -5.14(18) . 2_666
C32 Ni1 Co1 C18 90.5(7) . 2_666
C12 Ni1 Co1 C18 100.21(15) . .
C33 Ni1 Co1 C18 -76.76(18) . .
C34 Ni1 Co1 C18 -112.21(15) . .
C35 Ni1 Co1 C18 -153.41(15) . .
C31 Ni1 Co1 C18 174.86(18) . .
C32 Ni1 Co1 C18 -89.5(7) . .
C18 Ni1 Co1 C12 79.79(16) . 2_666
C12 Ni1 Co1 C12 180.000(2) . 2_666
C33 Ni1 Co1 C12 3.02(17) . 2_666
C34 Ni1 Co1 C12 -32.42(15) . 2_666
C35 Ni1 Co1 C12 -73.62(15) . 2_666
C31 Ni1 Co1 C12 -105.36(19) . 2_666
C32 Ni1 Co1 C12 -9.7(7) . 2_666
C18 Ni1 Co1 C12 -100.21(16) . .
C33 Ni1 Co1 C12 -176.98(17) . .
C34 Ni1 Co1 C12 147.58(15) . .
C35 Ni1 Co1 C12 106.38(15) . .
C31 Ni1 Co1 C12 74.64(19) . .
C32 Ni1 Co1 C12 170.3(7) . .
C18 Ni1 Co1 Ni1 -85(100) . 2_666
C12 Ni1 Co1 Ni1 15(100) . 2_666
C33 Ni1 Co1 Ni1 -162(100) . 2_666
C34 Ni1 Co1 Ni1 163(100) . 2_666
C35 Ni1 Co1 Ni1 121(100) . 2_666
C31 Ni1 Co1 Ni1 90(100) . 2_666
C32 Ni1 Co1 Ni1 -175(100) . 2_666
C18 Ni1 Co1 C11 111.63(14) . 2_666
C12 Ni1 Co1 C11 -148.16(13) . 2_666
C33 Ni1 Co1 C11 34.86(16) . 2_666
C34 Ni1 Co1 C11 -0.59(13) . 2_666
C35 Ni1 Co1 C11 -41.78(13) . 2_666
C31 Ni1 Co1 C11 -73.52(17) . 2_666
C32 Ni1 Co1 C11 22.1(7) . 2_666
C18 Ni1 Co1 C11 -68.37(14) . .
C12 Ni1 Co1 C11 31.84(13) . .
C33 Ni1 Co1 C11 -145.14(16) . .
C34 Ni1 Co1 C11 179.41(13) . .
C35 Ni1 Co1 C11 138.22(13) . .
C31 Ni1 Co1 C11 106.48(17) . .
C32 Ni1 Co1 C11 -157.9(7) . .
C18 Ni1 Co1 C17 148.17(13) . 2_666
C12 Ni1 Co1 C17 -111.61(13) . 2_666
C33 Ni1 Co1 C17 71.41(16) . 2_666
C34 Ni1 Co1 C17 35.96(13) . 2_666
C35 Ni1 Co1 C17 -5.24(13) . 2_666
C31 Ni1 Co1 C17 -36.97(17) . 2_666
C32 Ni1 Co1 C17 58.7(7) . 2_666
C18 Ni1 Co1 C17 -31.83(13) . .
C12 Ni1 Co1 C17 68.39(13) . .
C33 Ni1 Co1 C17 -108.59(16) . .
C34 Ni1 Co1 C17 -144.04(13) . .
C35 Ni1 Co1 C17 174.76(13) . .
C31 Ni1 Co1 C17 143.03(17) . .
C32 Ni1 Co1 C17 -121.3(7) . .
C42 Ni2 Co2 C48 -101.07(16) . .
C64 Ni2 Co2 C48 89.70(16) . .
C63 Ni2 Co2 C48 60.7(2) . .
C62 Ni2 Co2 C48 -169.0(3) . .
C61 Ni2 Co2 C48 168.79(15) . .
C65 Ni2 Co2 C48 130.38(15) . .
C48 Ni2 Co2 C48 180.0 . 2_665
C42 Ni2 Co2 C48 78.93(16) . 2_665
C64 Ni2 Co2 C48 -90.30(16) . 2_665
C63 Ni2 Co2 C48 -119.3(2) . 2_665
C62 Ni2 Co2 C48 11.0(3) . 2_665
C61 Ni2 Co2 C48 -11.21(15) . 2_665
C65 Ni2 Co2 C48 -49.62(15) . 2_665
C48 Ni2 Co2 C42 -78.93(16) . 2_665
C42 Ni2 Co2 C42 180.0 . 2_665
C64 Ni2 Co2 C42 10.77(15) . 2_665
C63 Ni2 Co2 C42 -18.2(2) . 2_665
C62 Ni2 Co2 C42 112.1(3) . 2_665
C61 Ni2 Co2 C42 89.85(16) . 2_665
C65 Ni2 Co2 C42 51.44(15) . 2_665
C48 Ni2 Co2 C42 101.07(16) . .
C64 Ni2 Co2 C42 -169.23(15) . .
C63 Ni2 Co2 C42 161.8(2) . .
C62 Ni2 Co2 C42 -67.9(3) . .
C61 Ni2 Co2 C42 -90.15(16) . .
C65 Ni2 Co2 C42 -128.56(15) . .
C48 Ni2 Co2 Ni2 -162(100) . 2_665
C42 Ni2 Co2 Ni2 97(100) . 2_665
C64 Ni2 Co2 Ni2 -72(100) . 2_665
C63 Ni2 Co2 Ni2 -101(100) . 2_665
C62 Ni2 Co2 Ni2 29(100) . 2_665
C61 Ni2 Co2 Ni2 7(100) . 2_665
C65 Ni2 Co2 Ni2 -31(100) . 2_665
C48 Ni2 Co2 C41 68.94(14) . .
C42 Ni2 Co2 C41 -32.12(13) . .
C64 Ni2 Co2 C41 158.64(13) . .
C63 Ni2 Co2 C41 129.7(2) . .
C62 Ni2 Co2 C41 -100.0(3) . .
C61 Ni2 Co2 C41 -122.27(14) . .
C65 Ni2 Co2 C41 -160.68(12) . .
C48 Ni2 Co2 C41 -111.06(14) . 2_665
C42 Ni2 Co2 C41 147.88(13) . 2_665
C64 Ni2 Co2 C41 -21.36(13) . 2_665
C63 Ni2 Co2 C41 -50.3(2) . 2_665
C62 Ni2 Co2 C41 80.0(3) . 2_665
C61 Ni2 Co2 C41 57.73(14) . 2_665
C65 Ni2 Co2 C41 19.32(12) . 2_665
C48 Ni2 Co2 C47 -148.13(13) . 2_665
C42 Ni2 Co2 C47 110.80(14) . 2_665
C64 Ni2 Co2 C47 -58.43(14) . 2_665
C63 Ni2 Co2 C47 -87.4(2) . 2_665
C62 Ni2 Co2 C47 42.9(3) . 2_665
C61 Ni2 Co2 C47 20.66(14) . 2_665
C65 Ni2 Co2 C47 -17.75(13) . 2_665
C48 Ni2 Co2 C47 31.87(13) . .
C42 Ni2 Co2 C47 -69.19(14) . .
C64 Ni2 Co2 C47 121.57(14) . .
C63 Ni2 Co2 C47 92.6(2) . .
C62 Ni2 Co2 C47 -137.1(3) . .
C61 Ni2 Co2 C47 -159.34(14) . .
C65 Ni2 Co2 C47 162.25(13) . .
C18 Co1 C11 C16 -26.6(3) 2_666 .
C18 Co1 C11 C16 153.4(3) . .
C12 Co1 C11 C16 71.8(4) 2_666 .
C12 Co1 C11 C16 -108.2(4) . .
Ni1 Co1 C11 C16 26.9(3) 2_666 .
Ni1 Co1 C11 C16 -153.1(3) . .
C11 Co1 C11 C16 -144(100) 2_666 .
C17 Co1 C11 C16 -56.3(4) 2_666 .
C17 Co1 C11 C16 123.7(4) . .
C18 Co1 C11 C12 81.6(2) 2_666 .
C18 Co1 C11 C12 -98.4(2) . .
C12 Co1 C11 C12 180.0 2_666 .
Ni1 Co1 C11 C12 135.13(16) 2_666 .
Ni1 Co1 C11 C12 -44.87(16) . .
C11 Co1 C11 C12 -36(100) 2_666 .
C17 Co1 C11 C12 51.9(3) 2_666 .
C17 Co1 C11 C12 -128.1(3) . .
C18 Co1 C11 C17 -150.26(18) 2_666 .
C18 Co1 C11 C17 29.74(18) . .
C12 Co1 C11 C17 -51.9(3) 2_666 .
C12 Co1 C11 C17 128.1(3) . .
Ni1 Co1 C11 C17 -96.75(17) 2_666 .
Ni1 Co1 C11 C17 83.25(17) . .
C11 Co1 C11 C17 92(100) 2_666 .
C17 Co1 C11 C17 180.000(2) 2_666 .
C16 C11 C12 C13 1.3(4) . .
C17 C11 C12 C13 -178.9(3) . .
Co1 C11 C12 C13 -124.1(3) . .
C16 C11 C12 Ni1 -170.9(2) . .
C17 C11 C12 Ni1 8.9(3) . .
Co1 C11 C12 Ni1 63.73(15) . .
C16 C11 C12 Co1 125.4(3) . .
C17 C11 C12 Co1 -54.8(2) . .
C18 Ni1 C12 C13 176.5(3) . .
C33 Ni1 C12 C13 -71.7(6) . .
C34 Ni1 C12 C13 40.5(4) . .
C35 Ni1 C12 C13 14.2(3) . .
C31 Ni1 C12 C13 -26.6(3) . .
C32 Ni1 C12 C13 -61.6(3) . .
Co1 Ni1 C12 C13 116.9(3) . .
C18 Ni1 C12 C11 -12.3(2) . .
C33 Ni1 C12 C11 99.5(5) . .
C34 Ni1 C12 C11 -148.3(2) . .
C35 Ni1 C12 C11 -174.6(2) . .
C31 Ni1 C12 C11 144.6(2) . .
C32 Ni1 C12 C11 109.6(2) . .
Co1 Ni1 C12 C11 -72.0(2) . .
C18 Ni1 C12 Co1 59.66(10) . .
C33 Ni1 C12 Co1 171.4(5) . .
C34 Ni1 C12 Co1 -76.3(3) . .
C35 Ni1 C12 Co1 -102.66(12) . .
C31 Ni1 C12 Co1 -143.46(11) . .
C32 Ni1 C12 Co1 -178.44(12) . .
C18 Co1 C12 C13 5.0(3) 2_666 .
C18 Co1 C12 C13 -175.0(3) . .
C12 Co1 C12 C13 44(100) 2_666 .
Ni1 Co1 C12 C13 57.1(3) 2_666 .
Ni1 Co1 C12 C13 -122.9(3) . .
C11 Co1 C12 C13 -61.6(3) 2_666 .
C11 Co1 C12 C13 118.4(3) . .
C17 Co1 C12 C13 -31.1(3) 2_666 .
C17 Co1 C12 C13 148.9(3) . .
C18 Co1 C12 C11 -113.42(18) 2_666 .
C18 Co1 C12 C11 66.58(18) . .
C12 Co1 C12 C11 -75(100) 2_666 .
Ni1 Co1 C12 C11 -61.3(2) 2_666 .
Ni1 Co1 C12 C11 118.7(2) . .
C11 Co1 C12 C11 180.0 2_666 .
C17 Co1 C12 C11 -149.52(17) 2_666 .
C17 Co1 C12 C11 30.48(17) . .
C18 Co1 C12 Ni1 127.87(11) 2_666 .
C18 Co1 C12 Ni1 -52.13(11) . .
C12 Co1 C12 Ni1 167(100) 2_666 .
Ni1 Co1 C12 Ni1 180.000(2) 2_666 .
C11 Co1 C12 Ni1 61.3(2) 2_666 .
C11 Co1 C12 Ni1 -118.7(2) . .
C17 Co1 C12 Ni1 91.77(12) 2_666 .
C17 Co1 C12 Ni1 -88.23(12) . .
C11 C12 C13 C14 -1.7(4) . .
Ni1 C12 C13 C14 169.2(2) . .
Co1 C12 C13 C14 -101.9(3) . .
C12 C13 C14 C15 1.0(5) . .
C13 C14 C15 C16 0.2(5) . .
C14 C15 C16 C11 -0.6(5) . .
C12 C11 C16 C15 -0.2(5) . .
C17 C11 C16 C15 -180.0(3) . .
Co1 C11 C16 C15 79.6(4) . .
C16 C11 C17 C22 0.4(5) . .
C12 C11 C17 C22 -179.4(3) . .
Co1 C11 C17 C22 131.4(3) . .
C16 C11 C17 C18 -178.5(3) . .
C12 C11 C17 C18 1.7(4) . .
Co1 C11 C17 C18 -47.5(2) . .
C16 C11 C17 Co1 -131.0(3) . .
C12 C11 C17 Co1 49.2(2) . .
C18 Co1 C17 C22 -72.7(4) 2_666 .
C18 Co1 C17 C22 107.3(4) . .
C12 Co1 C17 C22 26.2(3) 2_666 .
C12 Co1 C17 C22 -153.8(3) . .
Ni1 Co1 C17 C22 -27.5(3) 2_666 .
Ni1 Co1 C17 C22 152.5(3) . .
C11 Co1 C17 C22 56.8(4) 2_666 .
C11 Co1 C17 C22 -123.2(4) . .
C17 Co1 C17 C22 -142(100) 2_666 .
C18 Co1 C17 C18 180.000(3) 2_666 .
C12 Co1 C17 C18 -81.2(2) 2_666 .
C12 Co1 C17 C18 98.8(2) . .
Ni1 Co1 C17 C18 -134.82(17) 2_666 .
Ni1 Co1 C17 C18 45.18(17) . .
C11 Co1 C17 C18 -50.5(3) 2_666 .
C11 Co1 C17 C18 129.5(3) . .
C17 Co1 C17 C18 110(100) 2_666 .
C18 Co1 C17 C11 50.5(3) 2_666 .
C18 Co1 C17 C11 -129.5(3) . .
C12 Co1 C17 C11 149.35(17) 2_666 .
C12 Co1 C17 C11 -30.65(17) . .
Ni1 Co1 C17 C11 95.69(16) 2_666 .
Ni1 Co1 C17 C11 -84.31(16) . .
C11 Co1 C17 C11 180.000(1) 2_666 .
C17 Co1 C17 C11 -19(100) 2_666 .
C22 C17 C18 C19 -0.8(4) . .
C11 C17 C18 C19 178.1(3) . .
Co1 C17 C18 C19 125.1(3) . .
C22 C17 C18 Ni1 169.4(2) . .
C11 C17 C18 Ni1 -11.7(3) . .
Co1 C17 C18 Ni1 -64.72(16) . .
C22 C17 C18 Co1 -125.9(3) . .
C11 C17 C18 Co1 53.1(2) . .
C12 Ni1 C18 C17 13.3(2) . .
C33 Ni1 C18 C17 -152.6(2) . .
C34 Ni1 C18 C17 169.0(2) . .
C35 Ni1 C18 C17 152.4(3) . .
C31 Ni1 C18 C17 -99.1(4) . .
C32 Ni1 C18 C17 -115.1(2) . .
Co1 Ni1 C18 C17 73.4(2) . .
C12 Ni1 C18 C19 -177.6(3) . .
C33 Ni1 C18 C19 16.4(3) . .
C34 Ni1 C18 C19 -21.9(3) . .
C35 Ni1 C18 C19 -38.5(5) . .
C31 Ni1 C18 C19 69.9(4) . .
C32 Ni1 C18 C19 53.9(3) . .
Co1 Ni1 C18 C19 -117.5(3) . .
C12 Ni1 C18 Co1 -60.06(10) . .
C33 Ni1 C18 Co1 134.00(11) . .
C34 Ni1 C18 Co1 95.62(13) . .
C35 Ni1 C18 Co1 79.0(3) . .
C31 Ni1 C18 Co1 -172.5(3) . .
C32 Ni1 C18 Co1 171.45(11) . .
C18 Co1 C18 C17 -81(100) 2_666 .
C12 Co1 C18 C17 113.82(19) 2_666 .
C12 Co1 C18 C17 -66.18(19) . .
Ni1 Co1 C18 C17 61.7(2) 2_666 .
Ni1 Co1 C18 C17 -118.3(2) . .
C11 Co1 C18 C17 150.22(18) 2_666 .
C11 Co1 C18 C17 -29.78(18) . .
C17 Co1 C18 C17 180.000(3) 2_666 .
C18 Co1 C18 C19 160(100) 2_666 .
C12 Co1 C18 C19 -5.6(3) 2_666 .
C12 Co1 C18 C19 174.4(3) . .
Ni1 Co1 C18 C19 -57.7(3) 2_666 .
Ni1 Co1 C18 C19 122.3(3) . .
C11 Co1 C18 C19 30.8(3) 2_666 .
C11 Co1 C18 C19 -149.2(3) . .
C17 Co1 C18 C19 60.6(4) 2_666 .
C17 Co1 C18 C19 -119.4(4) . .
C18 Co1 C18 Ni1 37(100) 2_666 .
C12 Co1 C18 Ni1 -127.86(10) 2_666 .
C12 Co1 C18 Ni1 52.14(10) . .
Ni1 Co1 C18 Ni1 180.0 2_666 .
C11 Co1 C18 Ni1 -91.45(12) 2_666 .
C11 Co1 C18 Ni1 88.55(12) . .
C17 Co1 C18 Ni1 -61.7(2) 2_666 .
C17 Co1 C18 Ni1 118.3(2) . .
C17 C18 C19 C20 1.7(5) . .
Ni1 C18 C19 C20 -167.0(2) . .
Co1 C18 C19 C20 103.7(3) . .
C18 C19 C20 C21 -0.4(5) . .
C19 C20 C21 C22 -1.9(5) . .
C20 C21 C22 C17 2.8(5) . .
C18 C17 C22 C21 -1.5(5) . .
C11 C17 C22 C21 179.7(3) . .
Co1 C17 C22 C21 -80.3(4) . .
C18 Ni1 C31 C32 -23.1(4) . .
C12 Ni1 C31 C32 -131.4(2) . .
C33 Ni1 C31 C32 37.0(2) . .
C34 Ni1 C31 C32 80.7(2) . .
C35 Ni1 C31 C32 117.9(3) . .
Co1 Ni1 C31 C32 167.89(15) . .
C18 Ni1 C31 C35 -141.0(3) . .
C12 Ni1 C31 C35 110.7(2) . .
C33 Ni1 C31 C35 -80.9(2) . .
C34 Ni1 C31 C35 -37.2(2) . .
C32 Ni1 C31 C35 -117.9(3) . .
Co1 Ni1 C31 C35 50.0(2) . .
C18 Ni1 C31 C36 99.2(4) . .
C12 Ni1 C31 C36 -9.1(4) . .
C33 Ni1 C31 C36 159.4(4) . .
C34 Ni1 C31 C36 -157.0(4) . .
C35 Ni1 C31 C36 -119.8(4) . .
C32 Ni1 C31 C36 122.3(4) . .
Co1 Ni1 C31 C36 -69.8(4) . .
C35 C31 C32 C33 3.2(4) . .
C36 C31 C32 C33 176.9(3) . .
Ni1 C31 C32 C33 -57.2(2) . .
C35 C31 C32 Ni1 60.3(2) . .
C36 C31 C32 Ni1 -125.9(3) . .
C18 Ni1 C32 C31 169.38(19) . .
C12 Ni1 C32 C31 64.2(2) . .
C33 Ni1 C32 C31 -119.9(3) . .
C34 Ni1 C32 C31 -81.4(2) . .
C35 Ni1 C32 C31 -38.42(19) . .
Co1 Ni1 C32 C31 -105.3(7) . .
C18 Ni1 C32 C33 -70.7(2) . .
C12 Ni1 C32 C33 -175.9(2) . .
C34 Ni1 C32 C33 38.5(2) . .
C35 Ni1 C32 C33 81.5(2) . .
C31 Ni1 C32 C33 119.9(3) . .
Co1 Ni1 C32 C33 14.7(8) . .
C31 C32 C33 C34 -4.0(4) . .
Ni1 C32 C33 C34 -63.0(2) . .
C31 C32 C33 Ni1 59.0(2) . .
C18 Ni1 C33 C34 -120.2(2) . .
C12 Ni1 C33 C34 130.1(5) . .
C35 Ni1 C33 C34 37.5(2) . .
C31 Ni1 C33 C34 81.2(2) . .
C32 Ni1 C33 C34 117.2(3) . .
Co1 Ni1 C33 C34 -60.2(2) . .
C18 Ni1 C33 C32 122.7(2) . .
C12 Ni1 C33 C32 13.0(6) . .
C34 Ni1 C33 C32 -117.2(3) . .
C35 Ni1 C33 C32 -79.7(2) . .
C31 Ni1 C33 C32 -36.0(2) . .
Co1 Ni1 C33 C32 -177.40(15) . .
C32 C33 C34 C35 3.2(4) . .
Ni1 C33 C34 C35 -61.1(2) . .
C32 C33 C34 Ni1 64.2(2) . .
C18 Ni1 C34 C35 -168.9(2) . .
C12 Ni1 C34 C35 -40.1(3) . .
C33 Ni1 C34 C35 118.0(3) . .
C31 Ni1 C34 C35 37.9(2) . .
C32 Ni1 C34 C35 79.8(2) . .
Co1 Ni1 C34 C35 -103.32(19) . .
C18 Ni1 C34 C33 73.1(2) . .
C12 Ni1 C34 C33 -158.1(2) . .
C35 Ni1 C34 C33 -118.0(3) . .
C31 Ni1 C34 C33 -80.1(2) . .
C32 Ni1 C34 C33 -38.2(2) . .
Co1 Ni1 C34 C33 138.67(18) . .
C33 C34 C35 C31 -1.2(4) . .
Ni1 C34 C35 C31 -61.0(2) . .
C33 C34 C35 Ni1 59.8(2) . .
C32 C31 C35 C34 -1.2(4) . .
C36 C31 C35 C34 -175.1(3) . .
Ni1 C31 C35 C34 60.4(2) . .
C32 C31 C35 Ni1 -61.6(2) . .
C36 C31 C35 Ni1 124.6(3) . .
C18 Ni1 C35 C34 23.8(4) . .
C12 Ni1 C35 C34 158.2(2) . .
C33 Ni1 C35 C34 -38.1(2) . .
C31 Ni1 C35 C34 -118.5(3) . .
C32 Ni1 C35 C34 -81.5(2) . .
Co1 Ni1 C35 C34 91.1(2) . .
C18 Ni1 C35 C31 142.2(3) . .
C12 Ni1 C35 C31 -83.3(2) . .
C33 Ni1 C35 C31 80.3(2) . .
C34 Ni1 C35 C31 118.5(3) . .
C32 Ni1 C35 C31 36.99(19) . .
Co1 Ni1 C35 C31 -150.41(17) . .
C48 Co2 C41 C46 -153.3(3) . .
C48 Co2 C41 C46 26.7(3) 2_665 .
C42 Co2 C41 C46 -71.4(4) 2_665 .
C42 Co2 C41 C46 108.6(4) . .
Ni2 Co2 C41 C46 -26.5(3) 2_665 .
Ni2 Co2 C41 C46 153.5(3) . .
C41 Co2 C41 C46 109(100) 2_665 .
C47 Co2 C41 C46 57.0(4) 2_665 .
C47 Co2 C41 C46 -123.0(4) . .
C48 Co2 C41 C42 98.1(2) . .
C48 Co2 C41 C42 -81.9(2) 2_665 .
C42 Co2 C41 C42 180.0 2_665 .
Ni2 Co2 C41 C42 -135.13(16) 2_665 .
Ni2 Co2 C41 C42 44.87(16) . .
C41 Co2 C41 C42 0(100) 2_665 .
C47 Co2 C41 C42 -51.6(3) 2_665 .
C47 Co2 C41 C42 128.4(3) . .
C48 Co2 C41 C47 -30.28(18) . .
C48 Co2 C41 C47 149.72(18) 2_665 .
C42 Co2 C41 C47 51.6(3) 2_665 .
C42 Co2 C41 C47 -128.4(3) . .
Ni2 Co2 C41 C47 96.51(17) 2_665 .
Ni2 Co2 C41 C47 -83.49(17) . .
C41 Co2 C41 C47 -128(100) 2_665 .
C47 Co2 C41 C47 180.0 2_665 .
C46 C41 C42 C43 -1.5(5) . .
C47 C41 C42 C43 177.1(3) . .
Co2 C41 C42 C43 122.7(3) . .
C46 C41 C42 Ni2 171.9(2) . .
C47 C41 C42 Ni2 -9.5(3) . .
Co2 C41 C42 Ni2 -63.86(16) . .
C46 C41 C42 Co2 -124.2(3) . .
C47 C41 C42 Co2 54.3(2) . .
C48 Ni2 C42 C43 -175.3(3) . .
C64 Ni2 C42 C43 -29.5(10) . .
C63 Ni2 C42 C43 76.9(4) . .
C62 Ni2 C42 C43 47.0(3) . .
C61 Ni2 C42 C43 5.7(3) . .
C65 Ni2 C42 C43 -28.9(4) . .
Co2 Ni2 C42 C43 -116.3(3) . .
C48 Ni2 C42 C41 12.2(2) . .
C64 Ni2 C42 C41 158.0(7) . .
C63 Ni2 C42 C41 -95.6(3) . .
C62 Ni2 C42 C41 -125.5(2) . .
C61 Ni2 C42 C41 -166.8(2) . .
C65 Ni2 C42 C41 158.6(2) . .
Co2 Ni2 C42 C41 71.2(2) . .
C48 Ni2 C42 Co2 -59.05(10) . .
C64 Ni2 C42 Co2 86.8(8) . .
C63 Ni2 C42 Co2 -166.85(17) . .
C62 Ni2 C42 Co2 163.26(10) . .
C61 Ni2 C42 Co2 121.97(11) . .
C65 Ni2 C42 Co2 87.41(16) . .
C48 Co2 C42 C43 175.4(3) . .
C48 Co2 C42 C43 -4.6(3) 2_665 .
C42 Co2 C42 C43 88(95) 2_665 .
Ni2 Co2 C42 C43 -56.3(3) 2_665 .
Ni2 Co2 C42 C43 123.7(3) . .
C41 Co2 C42 C43 -117.5(3) . .
C41 Co2 C42 C43 62.5(3) 2_665 .
C47 Co2 C42 C43 31.9(3) 2_665 .
C47 Co2 C42 C43 -148.1(3) . .
C48 Co2 C42 C41 -67.15(18) . .
C48 Co2 C42 C41 112.85(18) 2_665 .
C42 Co2 C42 C41 -154(95) 2_665 .
Ni2 Co2 C42 C41 61.2(2) 2_665 .
Ni2 Co2 C42 C41 -118.8(2) . .
C41 Co2 C42 C41 180.0 2_665 .
C47 Co2 C42 C41 149.42(17) 2_665 .
C47 Co2 C42 C41 -30.58(17) . .
C48 Co2 C42 Ni2 51.61(11) . .
C48 Co2 C42 Ni2 -128.39(11) 2_665 .
C42 Co2 C42 Ni2 -35(95) 2_665 .
Ni2 Co2 C42 Ni2 180.0 2_665 .
C41 Co2 C42 Ni2 118.8(2) . .
C41 Co2 C42 Ni2 -61.2(2) 2_665 .
C47 Co2 C42 Ni2 -91.82(12) 2_665 .
C47 Co2 C42 Ni2 88.18(12) . .
C41 C42 C43 C44 2.1(5) . .
Ni2 C42 C43 C44 -170.2(3) . .
Co2 C42 C43 C44 100.4(3) . .
C42 C43 C44 C45 -1.6(5) . .
C43 C44 C45 C46 0.4(5) . .
C44 C45 C46 C41 0.1(5) . .
C42 C41 C46 C45 0.4(5) . .
C47 C41 C46 C45 -177.9(3) . .
Co2 C41 C46 C45 -79.4(4) . .
C46 C41 C47 C52 -0.3(5) . .
C42 C41 C47 C52 -178.8(3) . .
Co2 C41 C47 C52 -129.4(3) . .
C46 C41 C47 C48 178.1(3) . .
C42 C41 C47 C48 -0.4(4) . .
Co2 C41 C47 C48 48.9(2) . .
C46 C41 C47 Co2 129.2(3) . .
C42 C41 C47 Co2 -49.3(2) . .
C48 Co2 C47 C52 -109.2(4) . .
C48 Co2 C47 C52 70.8(4) 2_665 .
C42 Co2 C47 C52 -27.4(3) 2_665 .
C42 Co2 C47 C52 152.6(3) . .
Ni2 Co2 C47 C52 26.3(3) 2_665 .
Ni2 Co2 C47 C52 -153.7(3) . .
C41 Co2 C47 C52 122.0(4) . .
C41 Co2 C47 C52 -58.0(4) 2_665 .
C47 Co2 C47 C52 151(100) 2_665 .
C48 Co2 C47 C48 180.000(1) 2_665 .
C42 Co2 C47 C48 81.9(2) 2_665 .
C42 Co2 C47 C48 -98.1(2) . .
Ni2 Co2 C47 C48 135.52(17) 2_665 .
Ni2 Co2 C47 C48 -44.48(17) . .
C41 Co2 C47 C48 -128.8(3) . .
C41 Co2 C47 C48 51.2(3) 2_665 .
C47 Co2 C47 C48 -100(100) 2_665 .
C48 Co2 C47 C41 128.8(3) . .
C48 Co2 C47 C41 -51.2(3) 2_665 .
C42 Co2 C47 C41 -149.38(17) 2_665 .
C42 Co2 C47 C41 30.62(17) . .
Ni2 Co2 C47 C41 -95.72(17) 2_665 .
Ni2 Co2 C47 C41 84.28(17) . .
C41 Co2 C47 C41 180.0 2_665 .
C47 Co2 C47 C41 29(100) 2_665 .
C52 C47 C48 C49 1.2(5) . .
C41 C47 C48 C49 -177.2(3) . .
Co2 C47 C48 C49 -123.3(3) . .
C52 C47 C48 Ni2 -171.3(2) . .
C41 C47 C48 Ni2 10.3(3) . .
Co2 C47 C48 Ni2 64.18(15) . .
C52 C47 C48 Co2 124.5(3) . .
C41 C47 C48 Co2 -53.9(2) . .
C42 Ni2 C48 C47 -12.5(2) . .
C64 Ni2 C48 C47 173.0(2) . .
C63 Ni2 C48 C47 131.6(2) . .
C62 Ni2 C48 C47 104.0(3) . .
C61 Ni2 C48 C47 162.5(6) . .
C65 Ni2 C48 C47 -157.9(2) . .
Co2 Ni2 C48 C47 -71.5(2) . .
C42 Ni2 C48 C49 176.0(3) . .
C64 Ni2 C48 C49 1.4(3) . .
C63 Ni2 C48 C49 -40.0(3) . .
C62 Ni2 C48 C49 -67.6(4) . .
C61 Ni2 C48 C49 -9.0(8) . .
C65 Ni2 C48 C49 30.5(4) . .
Co2 Ni2 C48 C49 117.0(3) . .
C42 Ni2 C48 Co2 59.03(11) . .
C64 Ni2 C48 Co2 -115.52(11) . .
C63 Ni2 C48 Co2 -156.94(10) . .
C62 Ni2 C48 Co2 175.46(14) . .
C61 Ni2 C48 Co2 -126.0(6) . .
C65 Ni2 C48 Co2 -86.44(16) . .
C48 Co2 C48 C47 124(100) 2_665 .
C42 Co2 C48 C47 -112.8(2) 2_665 .
C42 Co2 C48 C47 67.2(2) . .
Ni2 Co2 C48 C47 -60.9(2) 2_665 .
Ni2 Co2 C48 C47 119.1(2) . .
C41 Co2 C48 C47 30.41(18) . .
C41 Co2 C48 C47 -149.59(18) 2_665 .
C47 Co2 C48 C47 180.000(1) 2_665 .
C48 Co2 C48 C49 -119(100) 2_665 .
C42 Co2 C48 C49 4.7(3) 2_665 .
C42 Co2 C48 C49 -175.3(3) . .
Ni2 Co2 C48 C49 56.7(3) 2_665 .
Ni2 Co2 C48 C49 -123.3(3) . .
C41 Co2 C48 C49 148.0(3) . .
C41 Co2 C48 C49 -32.0(3) 2_665 .
C47 Co2 C48 C49 -62.4(4) 2_665 .
C47 Co2 C48 C49 117.6(4) . .
C48 Co2 C48 Ni2 5(100) 2_665 .
C42 Co2 C48 Ni2 128.05(11) 2_665 .
C42 Co2 C48 Ni2 -51.95(11) . .
Ni2 Co2 C48 Ni2 180.0 2_665 .
C41 Co2 C48 Ni2 -88.73(12) . .
C41 Co2 C48 Ni2 91.27(12) 2_665 .
C47 Co2 C48 Ni2 60.9(2) 2_665 .
C47 Co2 C48 Ni2 -119.1(2) . .
C47 C48 C49 C50 -1.1(5) . .
Ni2 C48 C49 C50 170.2(2) . .
Co2 C48 C49 C50 -100.0(3) . .
C48 C49 C50 C51 0.1(5) . .
C49 C50 C51 C52 0.9(5) . .
C50 C51 C52 C47 -0.7(5) . .
C48 C47 C52 C51 -0.3(5) . .
C41 C47 C52 C51 177.9(3) . .
Co2 C47 C52 C51 79.9(4) . .
C48 Ni2 C61 C65 48.0(7) . .
C42 Ni2 C61 C65 -137.2(2) . .
C64 Ni2 C61 C65 36.8(2) . .
C63 Ni2 C61 C65 81.1(2) . .
C62 Ni2 C61 C65 118.0(3) . .
Co2 Ni2 C61 C65 -71.9(2) . .
C48 Ni2 C61 C62 -70.0(7) . .
C42 Ni2 C61 C62 104.8(2) . .
C64 Ni2 C61 C62 -81.2(2) . .
C63 Ni2 C61 C62 -36.90(19) . .
C65 Ni2 C61 C62 -118.0(3) . .
Co2 Ni2 C61 C62 170.07(16) . .
C48 Ni2 C61 C66 169.4(6) . .
C42 Ni2 C61 C66 -15.8(3) . .
C64 Ni2 C61 C66 158.3(4) . .
C63 Ni2 C61 C66 -157.4(4) . .
C62 Ni2 C61 C66 -120.5(4) . .
C65 Ni2 C61 C66 121.4(4) . .
Co2 Ni2 C61 C66 49.5(3) . .
C65 C61 C62 C63 -1.4(4) . .
C66 C61 C62 C63 -173.7(3) . .
Ni2 C61 C62 C63 60.2(2) . .
C65 C61 C62 Ni2 -61.6(2) . .
C66 C61 C62 Ni2 126.1(3) . .
C48 Ni2 C62 C63 45.9(3) . .
C42 Ni2 C62 C63 151.5(2) . .
C64 Ni2 C62 C63 -38.5(2) . .
C61 Ni2 C62 C63 -118.8(3) . .
C65 Ni2 C62 C63 -81.5(2) . .
Co2 Ni2 C62 C63 -147.9(3) . .
C48 Ni2 C62 C61 164.7(2) . .
C42 Ni2 C62 C61 -89.6(2) . .
C64 Ni2 C62 C61 80.3(2) . .
C63 Ni2 C62 C61 118.8(3) . .
C65 Ni2 C62 C61 37.36(19) . .
Co2 Ni2 C62 C61 -29.1(4) . .
C61 C62 C63 C64 -0.6(4) . .
Ni2 C62 C63 C64 60.1(2) . .
C61 C62 C63 Ni2 -60.7(2) . .
C48 Ni2 C63 C62 -148.8(2) . .
C42 Ni2 C63 C62 -47.8(3) . .
C64 Ni2 C63 C62 118.1(3) . .
C61 Ni2 C63 C62 37.50(19) . .
C65 Ni2 C63 C62 80.1(2) . .
Co2 Ni2 C63 C62 159.38(17) . .
C48 Ni2 C63 C64 93.1(2) . .
C42 Ni2 C63 C64 -165.8(2) . .
C62 Ni2 C63 C64 -118.1(3) . .
C61 Ni2 C63 C64 -80.6(2) . .
C65 Ni2 C63 C64 -37.99(19) . .
Co2 Ni2 C63 C64 41.3(3) . .
C62 C63 C64 C65 2.5(4) . .
Ni2 C63 C64 C65 63.9(2) . .
C62 C63 C64 Ni2 -61.4(2) . .
C48 Ni2 C64 C65 145.7(2) . .
C42 Ni2 C64 C65 0.7(9) . .
C63 Ni2 C64 C65 -116.8(3) . .
C62 Ni2 C64 C65 -79.7(2) . .
C61 Ni2 C64 C65 -36.6(2) . .
Co2 Ni2 C64 C65 82.3(2) . .
C48 Ni2 C64 C63 -97.6(2) . .
C42 Ni2 C64 C63 117.5(8) . .
C62 Ni2 C64 C63 37.04(19) . .
C61 Ni2 C64 C63 80.2(2) . .
C65 Ni2 C64 C63 116.8(3) . .
Co2 Ni2 C64 C63 -160.97(16) . .
C63 C64 C65 C61 -3.3(4) . .
Ni2 C64 C65 C61 59.0(2) . .
C63 C64 C65 Ni2 -62.3(2) . .
C62 C61 C65 C64 2.9(4) . .
C66 C61 C65 C64 175.2(3) . .
Ni2 C61 C65 C64 -57.8(2) . .
C62 C61 C65 Ni2 60.7(2) . .
C66 C61 C65 Ni2 -127.0(3) . .
C48 Ni2 C65 C64 -48.9(3) . .
C42 Ni2 C65 C64 -179.8(2) . .
C63 Ni2 C65 C64 39.2(2) . .
C62 Ni2 C65 C64 81.7(2) . .
C61 Ni2 C65 C64 119.7(3) . .
Co2 Ni2 C65 C64 -114.30(19) . .
C48 Ni2 C65 C61 -168.52(19) . .
C42 Ni2 C65 C61 60.5(3) . .
C64 Ni2 C65 C61 -119.7(3) . .
C63 Ni2 C65 C61 -80.5(2) . .
C62 Ni2 C65 C61 -37.9(2) . .
Co2 Ni2 C65 C61 126.04(18) . .
